data_2006237
loop_
_publ_author_name
'Robert E. Dinnebier'
'Falk Olbrich'
'G\"otz M. Bendele'

_publ_section_title
;
 Cyclopentadienylcaesium by High-Resolution X-ray Powder Diffraction
;
_journal_issue 6
_journal_name_full 'Acta Crystallographica Section C'
_journal_page_first 699
_journal_page_last 701
_journal_paper_doi 10.1107/S0108270197001984
_journal_volume 53
_journal_year 1997
_chemical_formula_moiety '[Cs C5 H5]'
_chemical_formula_structural '[CsC~5~H~5~]'
_chemical_formula_sum 'C5 H5 Cs'
_chemical_formula_weight 198.00
_chemical_name_common catena-Cyclopentadienylcesium
_space_group_IT_number 62
_symmetry_cell_setting orthorhombic
_symmetry_space_group_name_Hall '-P 2ac 2n'
_symmetry_space_group_name_H-M 'P n m a'
_atom_type_scat_source IntTabIV
_cell_angle_alpha 90.0
_cell_angle_beta 90.0
_cell_angle_gamma 90.0
_cell_formula_units_Z 4
_cell_length_a 11.3664(2)
_cell_length_b 8.8648(2)
_cell_length_c 5.72000(10)
_cell_measurement_reflns_used 291
_cell_measurement_temperature 298
_cell_measurement_theta_max 19.6
_cell_measurement_theta_min 3
_cell_volume 576.352(19)
_computing_cell_refinement 'FULLPROF (Rodriguez-Carvajal, 1990)'
_computing_data_collection 'SUPER (Ref, 199?)'
_computing_data_reduction 'GUFI (Dinnebier, 1993)'
_computing_molecular_graphics 'SCHAKAL86 (Keller, 1986)'
_computing_publication_material 'Word for Windows 6.0'
_computing_structure_refinement 'GSAS (Von Dreele & Larson, 1987)'
_diffrn_ambient_temperature 298
_diffrn_measurement_device 'Huber 2-circle'
_diffrn_measurement_method '\q/2\q scan, transmission'
_diffrn_radiation_monochromator 'Si(111) double monochromator'
_diffrn_radiation_source Synchrotron
_diffrn_radiation_type Synchrotron
_diffrn_radiation_wavelength 0.69006
_diffrn_standards_decay_% none
_exptl_absorpt_coefficient_mu 6.23
_exptl_absorpt_correction_type none
_exptl_crystal_colour white
_exptl_crystal_density_diffrn 2.281
_exptl_crystal_description powder
_refine_ls_extinction_method none
_refine_ls_goodness_of_fit_obs 1.406
_refine_ls_hydrogen_treatment 'H atoms placed using a riding model'
_refine_ls_number_parameters 35
_refine_ls_number_reflns 291
_refine_ls_R_factor_all 0.0545
_refine_ls_R_factor_obs .0545
_refine_ls_shift/esd_max -0.10
_refine_ls_structure_factor_coef 'profile intensities'
_refine_ls_weighting_scheme calc
_refine_ls_wR_factor_obs .0746
_cod_data_source_file na1280.cif
_cod_data_source_block cscp
_cod_original_cell_volume 576.35(2)
_cod_database_code 2006237

loop_
_symmetry_equiv_pos_as_xyz
' x, y, z'
'1/2-x, 1/2+y, 1/2+z'
' x, 1/2-y, z'
'1/2-x, -y, 1/2+z'
'   -x, -y, -z'
'1/2+x, 1/2-y, 1/2-z'
'   -x, 1/2+y, -z'
'1/2+x, y, 1/2-z'

loop_
_atom_site_aniso_label
_atom_site_aniso_U_11
_atom_site_aniso_U_22
_atom_site_aniso_U_33
_atom_site_aniso_U_12
_atom_site_aniso_U_13
_atom_site_aniso_U_23
Cs .0340(10) .0620(10) .0850(10) .0 -.002(2) .0

loop_
_atom_site_label
_atom_site_fract_x
_atom_site_fract_y
_atom_site_fract_z
_atom_site_U_iso_or_equiv
_atom_site_occupancy
Cs .86290(10) .25 .9831(3) .0600(10) 1.0
C1 .5742(5) .25 .9288(14) .026(2) 1.0
C2 .6042(4) .3789(4) .7964(8) .026(2) 1.0
C3 .6527(5) .3297(3) .5823(9) .026(2) 1.0
H1 .5363(7) .25 1.0962(13) .04 1.0
H2 .5925(5) .4915(4) .8482(9) .04 1.0
H3 .6834(7) .3993(3) .4469(10) .04 1.0

loop_
_geom_angle_atom_site_label_1
_geom_angle_atom_site_label_2
_geom_angle_atom_site_label_3
_geom_angle_site_symmetry_3
_geom_angle
_geom_angle_publ_flag
Cpc Cs Cpc 8_556 129.71(1) yes
C2 C1 C2 3_555 108.00(?) ?
C1 C2 C3 3_555 72.00(?) ?

loop_
_geom_bond_atom_site_label_1
_geom_bond_atom_site_label_2
_geom_bond_site_symmetry_1
_geom_bond_site_symmetry_2
_geom_bond_distance
_geom_bond_publ_flag
Cs C1 . . 3.296(6) yes
Cs C1 . 8_556 3.364(6) yes
Cs C2 . . 3.331(5) yes
Cs C2 . 3_555 3.331(5) ?
Cs C2 . 8_556 3.374(5) yes
Cs C2 . 6_556 3.374(5) ?
Cs C3 . . 3.386(5) yes
Cs C3 . 3_555 3.386(5) ?
Cs C3 . 8_556 3.389(6) yes
Cs C3 . 6_556 3.389(6) ?
Cs Cpc . . 3.123(5) yes
Cs Cpc . 8_556 3.157(6) yes
Cs C2 . 2_645 3.765(6) yes
Cs C2 . 4_665 3.765(6) ?
Cs C3 . 2_645 3.773(6) yes
Cs C3 . 4_665 3.773(6) ?
C1 C2 . . 1.412(4) yes
C2 C3 . . 1.412(4) ?
C3 C3 . 3_555 1.412(4) ?
C3 C2 . . 1.412(4) ?
C2 C1 3_555 . 1.412(4) ?

loop_
_geom_contact_atom_site_label_1
_geom_contact_atom_site_label_2
_geom_contact_distance
_geom_contact_site_symmetry_2
_geom_contact_publ_flag
Cs Cs 5.4220(10) 5_757 yes
C1 C3 3.907(7) 3_556 ?
